data_7707425
loop_
_publ_author_name
'M\'esz\'aros, J\'anos P'
'Pape, Veronika F. S.'
'Szak\'acs, Gergely'
'N\'emeti, G\'abor'
'D\'enes, M\'ark'
'Holczbauer, Tam\'as'
'May, N\'ora V'
'Enyedy, \'Eva A'

_publ_section_title
;
 Half-sandwich organometallic Ru and Rh complexes of (N,N) donor
 compounds: effect of ligand methylation on solution speciation and
 anticancer activity.
;
_journal_issue 23
_journal_name_full 'Dalton transactions (Cambridge, England : 2003)'
_journal_page_first 8218
_journal_page_last 8231
_journal_paper_doi 10.1039/d1dt00808k
_journal_volume 50
_journal_year 2021
_chemical_formula_moiety
;
C19 H20 Cl N2 Ru, C F3 O3 S
;
_chemical_formula_sum 'C20 H20 Cl F3 N2 O3 Ru S'
_chemical_formula_weight 561.96
_chemical_name_systematic
'Chloro-(\h6-toluene)-(4,4'-dimethyl-2,2'-bipyridine )- rutenium(II) trifluoromethanesulfonate ''
_space_group_crystal_system monoclinic
_space_group_IT_number 14
_space_group_name_Hall '-P 2yn'
_space_group_name_H-M_alt 'P 1 21/n 1'
_atom_sites_solution_hydrogens geom
_atom_sites_solution_primary direct
_atom_sites_solution_secondary direct
_audit_creation_method SHELXL-2018/3
_audit_update_record
;
2020-10-15 deposited with the CCDC.	2021-05-17 downloaded from the CCDC.
;
_cell_angle_alpha 90
_cell_angle_beta 90.330(6)
_cell_angle_gamma 90
_cell_formula_units_Z 4
_cell_length_a 8.0457(9)
_cell_length_b 12.5861(14)
_cell_length_c 21.869(2)
_cell_measurement_reflns_used 6597
_cell_measurement_temperature 294(2)
_cell_measurement_theta_max 71.715
_cell_measurement_theta_min 3.51
_cell_volume 2214.5(4)
_computing_cell_refinement 'Crystal Clear V.1.4.1 (Rigaku/MSC, 2007)'
_computing_data_collection 'Crystal Clear V.1.4.1 (Rigaku/MSC, 2007)'
_computing_data_reduction 'Crystal Clear V.1.4.1 (Rigaku/MSC, 2007)'
_computing_molecular_graphics 'PLATON (Spek, 2009)'
_computing_publication_material 'PLATON (Spek, 2009)'
_computing_structure_refinement 'SHELXL-2014 (Sheldrick, 2014)'
_computing_structure_solution 'SHELXS-97 (Sheldrick, 2008)'
_diffrn_ambient_temperature 294(2)
_diffrn_detector_area_resol_mean 10.0000
_diffrn_measured_fraction_theta_full 1.000
_diffrn_measured_fraction_theta_max 1.000
_diffrn_measurement_device_type 'Rigaku RAXIS-RAPID II'
_diffrn_measurement_method dtprofit.ref
_diffrn_radiation_detector RX
_diffrn_radiation_type CuK\a
_diffrn_radiation_wavelength 1.54187
_diffrn_reflns_av_R_equivalents 0.0838
_diffrn_reflns_av_unetI/netI 0.0350
_diffrn_reflns_Laue_measured_fraction_full 1.000
_diffrn_reflns_Laue_measured_fraction_max 1.000
_diffrn_reflns_limit_h_max 9
_diffrn_reflns_limit_h_min -9
_diffrn_reflns_limit_k_max 15
_diffrn_reflns_limit_k_min -14
_diffrn_reflns_limit_l_max 26
_diffrn_reflns_limit_l_min -26
_diffrn_reflns_number 36696
_diffrn_reflns_point_group_measured_fraction_full 1.000
_diffrn_reflns_point_group_measured_fraction_max 1.000
_diffrn_reflns_theta_full 67.687
_diffrn_reflns_theta_max 68.248
_diffrn_reflns_theta_min 4.043
_diffrn_source 'Sealed Tube'
_exptl_absorpt_coefficient_mu 8.177
_exptl_absorpt_correction_T_max 0.838417
_exptl_absorpt_correction_T_min 0.510894
_exptl_absorpt_correction_type numerical
_exptl_absorpt_process_details
;
 T.Higashi, Numerical Absorption Correction, NUMABS, 2002
;
_exptl_crystal_colour orange
_exptl_crystal_density_diffrn 1.686
_exptl_crystal_density_method 'not measured'
_exptl_crystal_description prism
_exptl_crystal_F_000 1128
_exptl_crystal_size_max 0.400
_exptl_crystal_size_mid 0.150
_exptl_crystal_size_min 0.100
_refine_diff_density_max 0.452
_refine_diff_density_min -0.743
_refine_diff_density_rms 0.073
_refine_ls_extinction_method none
_refine_ls_goodness_of_fit_ref 1.186
_refine_ls_hydrogen_treatment constr
_refine_ls_matrix_type full
_refine_ls_number_parameters 283
_refine_ls_number_reflns 4051
_refine_ls_number_restraints 0
_refine_ls_restrained_S_all 1.186
_refine_ls_R_factor_all 0.0565
_refine_ls_R_factor_gt 0.0524
_refine_ls_shift/su_max 0.001
_refine_ls_shift/su_mean 0.000
_refine_ls_structure_factor_coef Fsqd
_refine_ls_weighting_details 'w=1/[\s^2^(Fo^2^)+(0.0248P)^2^+5.2651P] where P=(Fo^2^+2Fc^2^)/3'
_refine_ls_weighting_scheme calc
_refine_ls_wR_factor_gt 0.1076
_refine_ls_wR_factor_ref 0.1095
_reflns_Friedel_coverage 0.000
_reflns_number_gt 3836
_reflns_number_total 4051
_reflns_threshold_expression 'I > 2\s(I)'
_cod_data_source_file d1dt00808k2.cif
_cod_data_source_block II_RutoldmbCl_2CF3SO3
_cod_depositor_comments
;
The following automatic conversions were performed:

data item '_exptl_absorpt_correction_type' value 'Numerical' was
changed to 'numerical' in accordance with the
/home/data/users/saulius/crontab/automatic-downloads/rss-feeds/RSC/lib/dictionaries/cif_core.dic
dictionary named 'cif_core.dic' version 2.4.2 last updated on
2011-04-26.

Automatic conversion script
Id: cif_fix_values 7556 2019-12-06 15:28:31Z antanas 

 Adding full bibliography for 7707424--7707429.cif.
;
_cod_original_sg_symbol_H-M 'P 21/n'
_cod_database_code 7707425
_shelx_shelxl_version_number 2018/3
_shelx_space_group_comment
;
The symmetry employed for this shelxl refinement is uniquely defined
by the following loop, which should always be used as a source of
symmetry information in preference to the above space-group names.
They are only intended as comments.
;
_shelx_estimated_absorpt_t_min 0.138
_shelx_estimated_absorpt_t_max 0.495

loop_
_space_group_symop_operation_xyz
'x, y, z'
'-x+1/2, y+1/2, -z+1/2'
'-x, -y, -z'
'x-1/2, -y-1/2, z-1/2'

loop_
_atom_site_label
_atom_site_type_symbol
_atom_site_fract_x
_atom_site_fract_y
_atom_site_fract_z
_atom_site_U_iso_or_equiv
_atom_site_adp_type
_atom_site_occupancy
_atom_site_site_symmetry_order
_atom_site_calc_flag
_atom_site_refinement_flags_posn
_atom_site_refinement_flags_adp
_atom_site_refinement_flags_occupancy
_atom_site_disorder_assembly
_atom_site_disorder_group
Ru1 Ru 0.34282(5) 0.14562(3) 0.84031(2) 0.04559(13) Uani 1 1 d . . . . .
Cl1 Cl 0.16531(18) 0.04124(13) 0.90307(7) 0.0719(4) Uani 1 1 d . . . . .
N1 N 0.5239(5) 0.0334(3) 0.86311(17) 0.0465(9) Uani 1 1 d . . . . .
N2 N 0.4389(5) 0.2031(3) 0.92289(17) 0.0444(9) Uani 1 1 d . . . . .
C1 C 0.5590(7) -0.0543(5) 0.8305(3) 0.0630(15) Uani 1 1 d . . . . .
H1 H 0.500159 -0.067084 0.794564 0.088 Uiso 1 1 calc R U . . .
C2 C 0.6783(8) -0.1254(4) 0.8484(3) 0.0649(15) Uani 1 1 d . . . . .
H2 H 0.699187 -0.184878 0.824393 0.091 Uiso 1 1 calc R U . . .
C3 C 0.7672(6) -0.1103(4) 0.9011(2) 0.0524(12) Uani 1 1 d . . . . .
C4 C 0.7300(6) -0.0211(4) 0.9351(2) 0.0482(11) Uani 1 1 d . . . . .
H4 H 0.786543 -0.008486 0.971595 0.067 Uiso 1 1 calc R U . . .
C5 C 0.6102(6) 0.0495(4) 0.9156(2) 0.0422(10) Uani 1 1 d . . . . .
C6 C 0.5607(6) 0.1449(4) 0.9499(2) 0.0408(10) Uani 1 1 d . . . . .
C7 C 0.6293(6) 0.1752(4) 1.0049(2) 0.0478(11) Uani 1 1 d . . . . .
H7 H 0.712295 0.133653 1.022565 0.067 Uiso 1 1 calc R U . . .
C8 C 0.5772(6) 0.2661(4) 1.0344(2) 0.0504(12) Uani 1 1 d . . . . .
C9 C 0.4532(7) 0.3238(4) 1.0066(2) 0.0569(13) Uani 1 1 d . . . . .
H9 H 0.414358 0.385635 1.024899 0.080 Uiso 1 1 calc R U . . .
C10 C 0.3863(7) 0.2909(4) 0.9521(2) 0.0578(14) Uani 1 1 d . . . . .
H10 H 0.301179 0.330766 0.934574 0.081 Uiso 1 1 calc R U . . .
C11 C 0.9016(7) -0.1856(4) 0.9211(3) 0.0690(16) Uani 1 1 d . . . . .
H11A H 0.862514 -0.257386 0.917245 0.097 Uiso 1 1 calc R U . . .
H11B H 0.930553 -0.171754 0.963032 0.097 Uiso 1 1 calc R U . . .
H11C H 0.997689 -0.175914 0.895922 0.097 Uiso 1 1 calc R U . . .
C12 C 0.6551(8) 0.3022(5) 1.0938(3) 0.0748(18) Uani 1 1 d . . . . .
H12A H 0.748675 0.347068 1.085267 0.105 Uiso 1 1 calc R U . . .
H12B H 0.691354 0.241436 1.116738 0.105 Uiso 1 1 calc R U . . .
H12C H 0.574777 0.341235 1.117060 0.105 Uiso 1 1 calc R U . . .
C13 C 0.1276(8) 0.1706(5) 0.7774(3) 0.0685(17) Uani 1 1 d . . . . .
C14 C 0.1745(8) 0.2665(5) 0.8031(2) 0.0604(14) Uani 1 1 d . . . . .
H14 H 0.095380 0.307893 0.822729 0.085 Uiso 1 1 calc R U . . .
C15 C 0.3369(10) 0.3021(5) 0.8000(3) 0.082(2) Uani 1 1 d . . . . .
H15 H 0.364569 0.366408 0.818348 0.115 Uiso 1 1 calc R U . . .
C16 C 0.4580(10) 0.2456(10) 0.7708(4) 0.115(4) Uani 1 1 d . . . . .
H16 H 0.565503 0.272169 0.767799 0.161 Uiso 1 1 calc R U . . .
C17 C 0.4178(16) 0.1491(11) 0.7460(4) 0.128(5) Uani 1 1 d . . . . .
H17 H 0.500338 0.108606 0.727678 0.179 Uiso 1 1 calc R U . . .
C18 C 0.2541(15) 0.1097(6) 0.7476(3) 0.104(3) Uani 1 1 d . . . . .
H18 H 0.228242 0.044818 0.729590 0.146 Uiso 1 1 calc R U . . .
C19 C -0.0465(11) 0.1312(9) 0.7838(4) 0.150(5) Uani 1 1 d . . . . .
H19A H -0.091941 0.156283 0.821645 0.211 Uiso 1 1 calc R U . . .
H19B H -0.046849 0.054970 0.783483 0.211 Uiso 1 1 calc R U . . .
H19C H -0.112792 0.157180 0.750330 0.211 Uiso 1 1 calc R U . . .
S1 S 0.75195(19) 0.47966(12) 0.85340(6) 0.0626(4) Uani 1 1 d . . . . .
F1 F 1.0390(6) 0.4652(5) 0.9064(2) 0.1276(18) Uani 1 1 d . . . . .
F2 F 0.8374(7) 0.4937(5) 0.96738(19) 0.158(3) Uani 1 1 d . . . . .
F3 F 0.8777(8) 0.3431(5) 0.9292(3) 0.158(2) Uani 1 1 d . . . . .
O1 O 0.7791(7) 0.5914(4) 0.8472(3) 0.1038(16) Uani 1 1 d . . . . .
O2 O 0.8145(7) 0.4176(5) 0.8054(2) 0.1069(18) Uani 1 1 d . . . . .
O3 O 0.5869(6) 0.4577(4) 0.8739(2) 0.0977(15) Uani 1 1 d . . . . .
C20 C 0.8806(9) 0.4451(7) 0.9175(3) 0.085(2) Uani 1 1 d . . . . .

loop_
_atom_site_aniso_label
_atom_site_aniso_U_11
_atom_site_aniso_U_22
_atom_site_aniso_U_33
_atom_site_aniso_U_23
_atom_site_aniso_U_13
_atom_site_aniso_U_12
Ru1 0.0470(2) 0.0541(2) 0.0357(2) 0.00405(16) -0.00400(14) 0.00606(18)
Cl1 0.0581(8) 0.0909(11) 0.0666(9) 0.0278(8) -0.0092(7) -0.0138(7)
N1 0.048(2) 0.050(2) 0.041(2) -0.0061(18) -0.0045(17) 0.0064(18)
N2 0.046(2) 0.043(2) 0.044(2) 0.0020(17) -0.0025(17) 0.0059(17)
C1 0.075(4) 0.064(3) 0.050(3) -0.013(3) -0.010(3) 0.008(3)
C2 0.076(4) 0.053(3) 0.065(4) -0.020(3) 0.002(3) 0.011(3)
C3 0.049(3) 0.048(3) 0.060(3) -0.001(2) 0.007(2) 0.000(2)
C4 0.041(3) 0.052(3) 0.052(3) 0.002(2) -0.004(2) 0.000(2)
C5 0.041(3) 0.045(3) 0.040(2) 0.002(2) -0.0003(19) -0.001(2)
C6 0.042(2) 0.043(2) 0.037(2) 0.004(2) 0.0014(19) 0.000(2)
C7 0.049(3) 0.050(3) 0.045(3) -0.004(2) -0.008(2) 0.003(2)
C8 0.053(3) 0.056(3) 0.042(3) -0.004(2) -0.002(2) 0.000(2)
C9 0.070(4) 0.054(3) 0.047(3) -0.009(2) 0.003(3) 0.006(3)
C10 0.061(3) 0.060(3) 0.053(3) -0.002(3) -0.002(3) 0.019(3)
C11 0.061(4) 0.051(3) 0.095(5) -0.002(3) -0.002(3) 0.012(3)
C12 0.075(4) 0.088(4) 0.061(4) -0.028(3) -0.014(3) 0.006(3)
C13 0.071(4) 0.086(4) 0.048(3) 0.011(3) -0.032(3) -0.012(3)
C14 0.070(4) 0.063(3) 0.048(3) 0.005(3) -0.015(3) 0.018(3)
C15 0.109(6) 0.063(4) 0.073(4) 0.030(3) -0.037(4) -0.024(4)
C16 0.073(5) 0.173(10) 0.098(7) 0.091(7) 0.007(5) 0.006(6)
C17 0.156(10) 0.166(10) 0.061(5) 0.040(6) 0.040(6) 0.094(9)
C18 0.197(10) 0.072(5) 0.043(4) -0.009(3) -0.033(5) 0.021(6)
C19 0.106(7) 0.203(11) 0.142(8) 0.076(8) -0.080(6) -0.075(7)
S1 0.0671(9) 0.0713(9) 0.0493(8) -0.0053(7) 0.0042(6) -0.0115(7)
F1 0.076(3) 0.194(6) 0.112(4) -0.026(4) -0.014(3) 0.014(3)
F2 0.148(4) 0.262(7) 0.064(3) -0.057(3) -0.028(3) 0.099(5)
F3 0.196(6) 0.140(5) 0.137(5) 0.072(4) 0.033(4) 0.055(4)
O1 0.121(4) 0.072(3) 0.119(4) 0.016(3) -0.006(3) -0.018(3)
O2 0.132(4) 0.129(4) 0.060(3) -0.030(3) 0.002(3) 0.027(4)
O3 0.070(3) 0.117(4) 0.106(4) -0.010(3) 0.013(3) -0.020(3)
C20 0.082(5) 0.111(6) 0.063(4) -0.004(4) 0.010(3) 0.026(4)

loop_
_atom_type_symbol
_atom_type_description
_atom_type_scat_dispersion_real
_atom_type_scat_dispersion_imag
_atom_type_scat_source
C C 0.0181 0.0091 'International Tables Vol C Tables 4.2.6.8 and 6.1.1.4'
H H 0.0000 0.0000 'International Tables Vol C Tables 4.2.6.8 and 6.1.1.4'
O O 0.0492 0.0322 'International Tables Vol C Tables 4.2.6.8 and 6.1.1.4'
Cl Cl 0.3639 0.7018 'International Tables Vol C Tables 4.2.6.8 and 6.1.1.4'
Ru Ru 0.0552 3.2960 'International Tables Vol C Tables 4.2.6.8 and 6.1.1.4'
S S 0.3331 0.5567 'International Tables Vol C Tables 4.2.6.8 and 6.1.1.4'
F F 0.0727 0.0534 'International Tables Vol C Tables 4.2.6.8 and 6.1.1.4'
N N 0.0311 0.0180 'International Tables Vol C Tables 4.2.6.8 and 6.1.1.4'

loop_
_geom_angle_atom_site_label_1
_geom_angle_atom_site_label_2
_geom_angle_atom_site_label_3
_geom_angle
_geom_angle_site_symmetry_1
_geom_angle_site_symmetry_3
_geom_angle_publ_flag
N1 Ru1 N2 76.92(15) . . ?
N1 Ru1 C17 92.5(3) . . ?
N2 Ru1 C17 135.8(5) . . ?
N1 Ru1 C15 136.8(3) . . ?
N2 Ru1 C15 92.6(2) . . ?
C17 Ru1 C15 66.2(4) . . ?
N1 Ru1 C16 104.9(3) . . ?
N2 Ru1 C16 104.3(4) . . ?
C17 Ru1 C16 36.8(4) . . ?
C15 Ru1 C16 36.7(3) . . ?
N1 Ru1 C14 171.02(19) . . ?
N2 Ru1 C14 107.81(18) . . ?
C17 Ru1 C14 78.8(3) . . ?
C15 Ru1 C14 37.1(2) . . ?
C16 Ru1 C14 66.7(3) . . ?
N1 Ru1 C18 107.7(3) . . ?
N2 Ru1 C18 170.9(3) . . ?
C17 Ru1 C18 37.8(4) . . ?
C15 Ru1 C18 78.7(3) . . ?
C16 Ru1 C18 67.2(4) . . ?
C14 Ru1 C18 66.5(3) . . ?
N1 Ru1 C13 141.4(2) . . ?
N2 Ru1 C13 140.1(2) . . ?
C17 Ru1 C13 68.1(4) . . ?
C15 Ru1 C13 66.7(2) . . ?
C16 Ru1 C13 79.7(3) . . ?
C14 Ru1 C13 36.5(2) . . ?
C18 Ru1 C13 37.8(3) . . ?
N1 Ru1 Cl1 84.78(12) . . ?
N2 Ru1 Cl1 85.00(12) . . ?
C17 Ru1 Cl1 137.4(5) . . ?
C15 Ru1 Cl1 136.6(3) . . ?
C16 Ru1 Cl1 167.8(2) . . ?
C14 Ru1 Cl1 103.06(17) . . ?
C18 Ru1 Cl1 103.0(3) . . ?
C13 Ru1 Cl1 88.11(17) . . ?
C1 N1 C5 117.6(4) . . ?
C1 N1 Ru1 125.3(3) . . ?
C5 N1 Ru1 117.1(3) . . ?
C10 N2 C6 117.7(4) . . ?
C10 N2 Ru1 125.4(3) . . ?
C6 N2 Ru1 116.9(3) . . ?
N1 C1 C2 122.4(5) . . ?
N1 C1 H1 118.8 . . ?
C2 C1 H1 118.8 . . ?
C3 C2 C1 120.8(5) . . ?
C3 C2 H2 119.6 . . ?
C1 C2 H2 119.6 . . ?
C2 C3 C4 117.0(5) . . ?
C2 C3 C11 122.0(5) . . ?
C4 C3 C11 121.0(5) . . ?
C5 C4 C3 120.8(5) . . ?
C5 C4 H4 119.6 . . ?
C3 C4 H4 119.6 . . ?
N1 C5 C4 121.4(4) . . ?
N1 C5 C6 114.6(4) . . ?
C4 C5 C6 124.1(4) . . ?
N2 C6 C7 121.1(4) . . ?
N2 C6 C5 114.6(4) . . ?
C7 C6 C5 124.3(4) . . ?
C6 C7 C8 121.2(5) . . ?
C6 C7 H7 119.4 . . ?
C8 C7 H7 119.4 . . ?
C9 C8 C7 117.0(5) . . ?
C9 C8 C12 121.2(5) . . ?
C7 C8 C12 121.8(5) . . ?
C10 C9 C8 120.4(5) . . ?
C10 C9 H9 119.8 . . ?
C8 C9 H9 119.8 . . ?
N2 C10 C9 122.6(5) . . ?
N2 C10 H10 118.7 . . ?
C9 C10 H10 118.7 . . ?
C3 C11 H11A 109.5 . . ?
C3 C11 H11B 109.5 . . ?
H11A C11 H11B 109.5 . . ?
C3 C11 H11C 109.5 . . ?
H11A C11 H11C 109.5 . . ?
H11B C11 H11C 109.5 . . ?
C8 C12 H12A 109.5 . . ?
C8 C12 H12B 109.5 . . ?
H12A C12 H12B 109.5 . . ?
C8 C12 H12C 109.5 . . ?
H12A C12 H12C 109.5 . . ?
H12B C12 H12C 109.5 . . ?
C14 C13 C18 117.3(7) . . ?
C14 C13 C19 120.4(8) . . ?
C18 C13 C19 122.3(8) . . ?
C14 C13 Ru1 70.3(3) . . ?
C18 C13 Ru1 69.7(4) . . ?
C19 C13 Ru1 128.5(5) . . ?
C13 C14 C15 121.3(6) . . ?
C13 C14 Ru1 73.2(3) . . ?
C15 C14 Ru1 70.2(3) . . ?
C13 C14 H14 119.4 . . ?
C15 C14 H14 119.4 . . ?
Ru1 C14 H14 129.8 . . ?
C16 C15 C14 122.0(7) . . ?
C16 C15 Ru1 72.7(4) . . ?
C14 C15 Ru1 72.7(3) . . ?
C16 C15 H15 119.0 . . ?
C14 C15 H15 119.0 . . ?
Ru1 C15 H15 127.8 . . ?
C17 C16 C15 118.6(9) . . ?
C17 C16 Ru1 70.4(5) . . ?
C15 C16 Ru1 70.6(4) . . ?
C17 C16 H16 120.7 . . ?
C15 C16 H16 120.7 . . ?
Ru1 C16 H16 130.9 . . ?
C16 C17 C18 121.5(8) . . ?
C16 C17 Ru1 72.9(5) . . ?
C18 C17 Ru1 72.6(4) . . ?
C16 C17 H17 119.3 . . ?
C18 C17 H17 119.3 . . ?
Ru1 C17 H17 127.3 . . ?
C17 C18 C13 119.3(7) . . ?
C17 C18 Ru1 69.6(5) . . ?
C13 C18 Ru1 72.4(3) . . ?
C17 C18 H18 120.3 . . ?
C13 C18 H18 120.3 . . ?
Ru1 C18 H18 130.1 . . ?
C13 C19 H19A 109.5 . . ?
C13 C19 H19B 109.5 . . ?
H19A C19 H19B 109.5 . . ?
C13 C19 H19C 109.5 . . ?
H19A C19 H19C 109.5 . . ?
H19B C19 H19C 109.5 . . ?
O2 S1 O1 114.9(4) . . ?
O2 S1 O3 117.6(3) . . ?
O1 S1 O3 111.2(3) . . ?
O2 S1 C20 104.0(3) . . ?
O1 S1 C20 103.0(4) . . ?
O3 S1 C20 104.0(3) . . ?
F2 C20 F3 107.0(7) . . ?
F2 C20 F1 109.0(7) . . ?
F3 C20 F1 104.0(6) . . ?
F2 C20 S1 112.7(5) . . ?
F3 C20 S1 112.4(6) . . ?
F1 C20 S1 111.3(5) . . ?

loop_
_geom_bond_atom_site_label_1
_geom_bond_atom_site_label_2
_geom_bond_distance
_geom_bond_site_symmetry_2
_geom_bond_publ_flag
Ru1 N1 2.087(4) . ?
Ru1 N2 2.089(4) . ?
Ru1 C17 2.152(8) . ?
Ru1 C15 2.158(6) . ?
Ru1 C16 2.184(7) . ?
Ru1 C14 2.191(5) . ?
Ru1 C18 2.192(6) . ?
Ru1 C13 2.227(5) . ?
Ru1 Cl1 2.3816(15) . ?
N1 C1 1.345(6) . ?
N1 C5 1.354(6) . ?
N2 C10 1.346(6) . ?
N2 C6 1.356(6) . ?
C1 C2 1.368(8) . ?
C1 H1 0.9300 . ?
C2 C3 1.367(8) . ?
C2 H2 0.9300 . ?
C3 C4 1.380(7) . ?
C3 C11 1.502(7) . ?
C4 C5 1.377(6) . ?
C4 H4 0.9300 . ?
C5 C6 1.470(6) . ?
C6 C7 1.375(6) . ?
C7 C8 1.380(7) . ?
C7 H7 0.9300 . ?
C8 C9 1.373(7) . ?
C8 C12 1.508(7) . ?
C9 C10 1.369(7) . ?
C9 H9 0.9300 . ?
C10 H10 0.9300 . ?
C11 H11A 0.9600 . ?
C11 H11B 0.9600 . ?
C11 H11C 0.9600 . ?
C12 H12A 0.9600 . ?
C12 H12B 0.9600 . ?
C12 H12C 0.9600 . ?
C13 C14 1.383(8) . ?
C13 C18 1.433(11) . ?
C13 C19 1.493(10) . ?
C14 C15 1.383(9) . ?
C14 H14 0.9300 . ?
C15 C16 1.368(12) . ?
C15 H15 0.9300 . ?
C16 C17 1.368(14) . ?
C16 H16 0.9300 . ?
C17 C18 1.408(14) . ?
C17 H17 0.9300 . ?
C18 H18 0.9300 . ?
C19 H19A 0.9600 . ?
C19 H19B 0.9600 . ?
C19 H19C 0.9600 . ?
S1 O2 1.404(5) . ?
S1 O1 1.430(5) . ?
S1 O3 1.430(5) . ?
S1 C20 1.791(7) . ?
F1 C20 1.323(8) . ?
F2 C20 1.300(8) . ?
F3 C20 1.309(9) . ?

loop_
_geom_torsion_atom_site_label_1
_geom_torsion_atom_site_label_2
_geom_torsion_atom_site_label_3
_geom_torsion_atom_site_label_4
_geom_torsion
_geom_torsion_site_symmetry_1
_geom_torsion_site_symmetry_2
_geom_torsion_site_symmetry_3
_geom_torsion_site_symmetry_4
_geom_torsion_publ_flag
C5 N1 C1 C2 -0.7(8) . . . . ?
Ru1 N1 C1 C2 -179.3(5) . . . . ?
N1 C1 C2 C3 0.4(10) . . . . ?
C1 C2 C3 C4 0.4(9) . . . . ?
C1 C2 C3 C11 -178.5(6) . . . . ?
C2 C3 C4 C5 -1.0(8) . . . . ?
C11 C3 C4 C5 178.0(5) . . . . ?
C1 N1 C5 C4 0.1(7) . . . . ?
Ru1 N1 C5 C4 178.8(4) . . . . ?
C1 N1 C5 C6 -177.9(5) . . . . ?
Ru1 N1 C5 C6 0.8(5) . . . . ?
C3 C4 C5 N1 0.7(7) . . . . ?
C3 C4 C5 C6 178.5(5) . . . . ?
C10 N2 C6 C7 -0.6(7) . . . . ?
Ru1 N2 C6 C7 -178.7(4) . . . . ?
C10 N2 C6 C5 179.3(4) . . . . ?
Ru1 N2 C6 C5 1.2(5) . . . . ?
N1 C5 C6 N2 -1.3(6) . . . . ?
C4 C5 C6 N2 -179.3(4) . . . . ?
N1 C5 C6 C7 178.6(4) . . . . ?
C4 C5 C6 C7 0.6(8) . . . . ?
N2 C6 C7 C8 -0.3(7) . . . . ?
C5 C6 C7 C8 179.7(5) . . . . ?
C6 C7 C8 C9 0.6(8) . . . . ?
C6 C7 C8 C12 -178.0(5) . . . . ?
C7 C8 C9 C10 0.0(8) . . . . ?
C12 C8 C9 C10 178.7(6) . . . . ?
C6 N2 C10 C9 1.3(8) . . . . ?
Ru1 N2 C10 C9 179.2(4) . . . . ?
C8 C9 C10 N2 -1.1(9) . . . . ?
C18 C13 C14 C15 0.0(8) . . . . ?
C19 C13 C14 C15 177.1(6) . . . . ?
Ru1 C13 C14 C15 53.3(5) . . . . ?
C18 C13 C14 Ru1 -53.3(5) . . . . ?
C19 C13 C14 Ru1 123.8(6) . . . . ?
C13 C14 C15 C16 1.1(9) . . . . ?
Ru1 C14 C15 C16 55.8(6) . . . . ?
C13 C14 C15 Ru1 -54.7(5) . . . . ?
C14 C15 C16 C17 -2.6(10) . . . . ?
Ru1 C15 C16 C17 53.3(7) . . . . ?
C14 C15 C16 Ru1 -55.8(5) . . . . ?
C15 C16 C17 C18 2.9(12) . . . . ?
Ru1 C16 C17 C18 56.3(7) . . . . ?
C15 C16 C17 Ru1 -53.4(6) . . . . ?
C16 C17 C18 C13 -1.8(12) . . . . ?
Ru1 C17 C18 C13 54.6(6) . . . . ?
C16 C17 C18 Ru1 -56.4(7) . . . . ?
C14 C13 C18 C17 0.3(9) . . . . ?
C19 C13 C18 C17 -176.7(7) . . . . ?
Ru1 C13 C18 C17 -53.3(6) . . . . ?
C14 C13 C18 Ru1 53.6(5) . . . . ?
C19 C13 C18 Ru1 -123.5(6) . . . . ?
O2 S1 C20 F2 -178.3(7) . . . . ?
O1 S1 C20 F2 61.5(7) . . . . ?
O3 S1 C20 F2 -54.6(7) . . . . ?
O2 S1 C20 F3 -57.4(6) . . . . ?
O1 S1 C20 F3 -177.5(5) . . . . ?
O3 S1 C20 F3 66.3(6) . . . . ?
O2 S1 C20 F1 58.8(7) . . . . ?
O1 S1 C20 F1 -61.3(6) . . . . ?
O3 S1 C20 F1 -177.5(5) . . . . ?
